data_7030094
loop_
_publ_author_name
'Xu, Chen'
'Li, Hong-Mei'
'Xiao, Zhi-Qiang'
'Wang, Zhi-Qiang'
'Tang, Si-Fu'
'Ji, Bao-Ming'
'Hao, Xin-Qi'
'Song, Mao-Ping'

_publ_section_title
;
 Cyclometalated Pd(ii) and Ir(iii) 2-(4-bromophenyl)pyridine complexes
 with N-heterocyclic carbenes (NHCs) and acetylacetonate (acac):
 synthesis, structures, luminescent properties and application in one-pot
 oxidation/Suzuki coupling of aryl chlorides containing hydroxymethyl.
;
_journal_issue 26
_journal_name_full 'Dalton transactions (Cambridge, England : 2003)'
_journal_page_first 10235
_journal_page_last 10247
_journal_paper_doi 10.1039/c4dt00833b
_journal_volume 43
_journal_year 2014
_chemical_formula_sum 'C16 H14 Br N O2 Pd'
_chemical_formula_weight 438.59
_chemical_name_systematic
;

 ?

;
_space_group_IT_number 2
_symmetry_cell_setting triclinic
_symmetry_space_group_name_Hall '-P 1'
_symmetry_space_group_name_H-M 'P -1'
_atom_sites_solution_hydrogens geom
_atom_sites_solution_primary direct
_atom_sites_solution_secondary difmap
_audit_creation_method SHELXL-97
_cell_angle_alpha 89.520(2)
_cell_angle_beta 76.362(2)
_cell_angle_gamma 70.109(2)
_cell_formula_units_Z 4
_cell_length_a 11.276(2)
_cell_length_b 12.149(2)
_cell_length_c 12.740(3)
_cell_measurement_reflns_used 3576
_cell_measurement_temperature 296(2)
_cell_measurement_theta_max 24.37
_cell_measurement_theta_min 2.34
_cell_volume 1589.9(5)
_computing_cell_refinement 'Bruker SMART'
_computing_data_collection 'Bruker SMART'
_computing_data_reduction 'Bruker SAINT'
_computing_molecular_graphics 'Bruker SHELXTL'
_computing_publication_material 'Bruker SHELXTL'
_computing_structure_refinement 'SHELXL-97 (Sheldrick, 1997)'
_computing_structure_solution 'SHELXS-97 (Sheldrick, 1990)'
_diffrn_ambient_temperature 296(2)
_diffrn_measured_fraction_theta_full 0.967
_diffrn_measured_fraction_theta_max 0.967
_diffrn_measurement_device_type 'CCD area detector'
_diffrn_measurement_method 'phi and omega scans'
_diffrn_radiation_monochromator graphite
_diffrn_radiation_source 'fine-focus sealed tube'
_diffrn_radiation_type MoK\a
_diffrn_radiation_wavelength 0.71073
_diffrn_reflns_av_R_equivalents 0.0195
_diffrn_reflns_av_sigmaI/netI 0.0341
_diffrn_reflns_limit_h_max 13
_diffrn_reflns_limit_h_min -13
_diffrn_reflns_limit_k_max 14
_diffrn_reflns_limit_k_min -14
_diffrn_reflns_limit_l_max 15
_diffrn_reflns_limit_l_min -15
_diffrn_reflns_number 11350
_diffrn_reflns_theta_full 25.50
_diffrn_reflns_theta_max 25.50
_diffrn_reflns_theta_min 2.24
_diffrn_standards_number 0
_exptl_absorpt_coefficient_mu 3.683
_exptl_absorpt_correction_T_max 0.6460
_exptl_absorpt_correction_T_min 0.3589
_exptl_absorpt_correction_type multi-scan
_exptl_absorpt_process_details sadabs
_exptl_crystal_colour yellow
_exptl_crystal_density_diffrn 1.832
_exptl_crystal_density_method 'not measured'
_exptl_crystal_description block
_exptl_crystal_F_000 856
_exptl_crystal_size_max 0.35
_exptl_crystal_size_mid 0.28
_exptl_crystal_size_min 0.13
_refine_diff_density_max 3.754
_refine_diff_density_min -0.958
_refine_diff_density_rms 0.118
_refine_ls_extinction_method none
_refine_ls_goodness_of_fit_ref 1.025
_refine_ls_hydrogen_treatment constr
_refine_ls_matrix_type full
_refine_ls_number_parameters 382
_refine_ls_number_reflns 5740
_refine_ls_number_restraints 40
_refine_ls_restrained_S_all 1.034
_refine_ls_R_factor_all 0.0812
_refine_ls_R_factor_gt 0.0545
_refine_ls_shift/su_max 0.003
_refine_ls_shift/su_mean 0.000
_refine_ls_structure_factor_coef Fsqd
_refine_ls_weighting_details 'calc w=1/[\s^2^(Fo^2^)+(0.0770P)^2^+6.0339P] where P=(Fo^2^+2Fc^2^)/3'
_refine_ls_weighting_scheme calc
_refine_ls_wR_factor_gt 0.1407
_refine_ls_wR_factor_ref 0.1603
_reflns_number_gt 4086
_reflns_number_total 5740
_reflns_threshold_expression >2sigma(I)
_cod_data_source_file c4dt00833b1.cif
_cod_data_source_block dd
_cod_depositor_comments
;
The following automatic conversions were performed:

'_symmetry_cell_setting' value 'Triclinic' changed to 'triclinic'
according to
/usr/data/users/saulius/crontab/automatic-downloads/rss-feeds/RSC/lib/dictionaries/cif_core.dic
dictionary named 'cif_core.dic' version 2.4.2 from 2011-04-26.

Automatic conversion script
Id: cif_fix_values 2281 2013-09-26 08:29:07Z andrius 

 Adding full bibliography for 7030091--7030097.cif.
;
_cod_original_sg_symbol_H-M P-1
_cod_database_code 7030094

loop_
_symmetry_equiv_pos_as_xyz
'x, y, z'
'-x, -y, -z'

loop_
_atom_site_label
_atom_site_type_symbol
_atom_site_fract_x
_atom_site_fract_y
_atom_site_fract_z
_atom_site_U_iso_or_equiv
_atom_site_adp_type
_atom_site_occupancy
_atom_site_symmetry_multiplicity
_atom_site_calc_flag
_atom_site_refinement_flags
Pd1 Pd 0.45764(6) 0.62462(4) 0.08459(4) 0.0487(2) Uani 1 1 d .
Pd2 Pd 0.52449(8) 0.11090(5) 0.42429(5) 0.0634(2) Uani 1 1 d .
Br1 Br 0.98958(12) 0.35925(13) 0.10289(12) 0.1115(4) Uani 1 1 d .
Br2 Br 0.03415(15) 0.09656(18) 0.36985(16) 0.1450(6) Uani 1 1 d .
O1 O 0.5841(5) 0.6982(4) 0.0045(4) 0.0576(13) Uani 1 1 d .
O2 O 0.2991(6) 0.7570(4) 0.0508(4) 0.0633(14) Uani 1 1 d .
O3 O 0.6531(8) 0.1760(5) 0.4716(5) 0.087(2) Uani 1 1 d .
O4 O 0.3688(7) 0.2450(5) 0.5072(5) 0.085(2) Uani 1 1 d .
N1 N 0.3455(7) 0.5423(5) 0.1723(5) 0.0536(15) Uani 1 1 d .
N2 N 0.6682(8) -0.0268(5) 0.3307(5) 0.0640(19) Uani 1 1 d .
C1 C 0.5938(8) 0.4986(6) 0.1298(6) 0.0505(18) Uani 1 1 d .
C2 C 0.5483(9) 0.4230(6) 0.1986(6) 0.056(2) Uani 1 1 d .
C3 C 0.6330(10) 0.3311(7) 0.2393(7) 0.068(2) Uani 1 1 d .
H3 H 0.6012 0.2826 0.2859 0.081 Uiso 1 1 calc R
C4 C 0.7620(10) 0.3125(8) 0.2110(8) 0.074(3) Uani 1 1 d .
H4 H 0.8198 0.2503 0.2368 0.089 Uiso 1 1 calc R
C5 C 0.8067(9) 0.3865(8) 0.1436(7) 0.069(2) Uani 1 1 d .
C6 C 0.7238(9) 0.4800(7) 0.1021(6) 0.062(2) Uani 1 1 d .
H6 H 0.7566 0.5286 0.0565 0.075 Uiso 1 1 calc R
C7 C 0.4080(8) 0.4474(6) 0.2214(6) 0.0526(19) Uani 1 1 d .
C8 C 0.3373(11) 0.3865(8) 0.2840(7) 0.072(3) Uani 1 1 d .
H8 H 0.3796 0.3215 0.3173 0.087 Uiso 1 1 calc R
C9 C 0.2069(12) 0.4210(10) 0.2971(9) 0.088(3) Uani 1 1 d .
H9 H 0.1598 0.3802 0.3400 0.106 Uiso 1 1 calc R
C10 C 0.1443(11) 0.5156(9) 0.2475(9) 0.089(3) Uani 1 1 d .
H10 H 0.0547 0.5398 0.2561 0.106 Uiso 1 1 calc R
C11 C 0.2164(10) 0.5747(8) 0.1843(7) 0.071(2) Uani 1 1 d .
H11 H 0.1747 0.6384 0.1493 0.085 Uiso 1 1 calc R
C12 C 0.6610(10) 0.8333(8) -0.0927(8) 0.077(3) Uani 1 1 d .
H12A H 0.7102 0.8331 -0.0406 0.115 Uiso 1 1 calc R
H12B H 0.6272 0.9114 -0.1144 0.115 Uiso 1 1 calc R
H12C H 0.7163 0.7815 -0.1550 0.115 Uiso 1 1 calc R
C13 C 0.5523(9) 0.7931(6) -0.0438(6) 0.057(2) Uani 1 1 d .
C14 C 0.4300(10) 0.8575(7) -0.0530(7) 0.070(2) Uani 1 1 d .
H14 H 0.4241 0.9202 -0.0963 0.084 Uiso 1 1 calc R
C15 C 0.3118(10) 0.8410(7) -0.0053(7) 0.065(2) Uani 1 1 d .
C16 C 0.1848(11) 0.9286(8) -0.0181(9) 0.092(3) Uani 1 1 d .
H16A H 0.1141 0.9046 0.0191 0.137 Uiso 0.50 1 calc PR
H16B H 0.1860 0.9320 -0.0937 0.137 Uiso 0.50 1 calc PR
H16C H 0.1735 1.0047 0.0120 0.137 Uiso 0.50 1 calc PR
H16D H 0.2016 0.9896 -0.0608 0.137 Uiso 0.50 1 calc PR
H16E H 0.1297 0.9622 0.0519 0.137 Uiso 0.50 1 calc PR
H16F H 0.1422 0.8896 -0.0538 0.137 Uiso 0.50 1 calc PR
C17 C 0.4883(10) -0.0566(7) 0.2945(6) 0.066(2) Uani 1 1 d .
C18 C 0.4131(10) 0.0464(7) 0.3675(6) 0.065(2) Uani 1 1 d .
C19 C 0.2815(10) 0.0861(8) 0.3882(6) 0.070(2) Uani 1 1 d D
H19 H 0.2338 0.1521 0.4361 0.084 Uiso 1 1 calc R
C20 C 0.2170(11) 0.0327(10) 0.3413(9) 0.085(3) Uani 1 1 d .
C21 C 0.2841(13) -0.0660(10) 0.2724(8) 0.084(3) Uani 1 1 d D
H21 H 0.2387 -0.1024 0.2415 0.100 Uiso 1 1 calc R
C22 C 0.4126(13) -0.1102(9) 0.2492(7) 0.078(3) Uani 1 1 d .
H22 H 0.4558 -0.1777 0.2023 0.094 Uiso 1 1 calc R
C23 C 0.6247(9) -0.0947(7) 0.2751(6) 0.062(2) Uani 1 1 d U
C24 C 0.7155(11) -0.1884(8) 0.2060(7) 0.077(2) Uani 1 1 d U
H24 H 0.6880 -0.2340 0.1657 0.093 Uiso 1 1 calc R
C25 C 0.8476(11) -0.2145(9) 0.1968(9) 0.097(3) Uani 1 1 d DU
H25 H 0.9060 -0.2801 0.1524 0.117 Uiso 1 1 calc R
C26 C 0.8982(11) -0.1469(8) 0.2512(8) 0.105(3) Uani 1 1 d DU
H26 H 0.9864 -0.1607 0.2423 0.126 Uiso 1 1 calc R
C27 C 0.7965(10) -0.0550(8) 0.3211(7) 0.084(3) Uani 1 1 d DU
H27 H 0.8211 -0.0099 0.3645 0.100 Uiso 1 1 calc R
C28 C 0.7280(16) 0.3025(12) 0.5539(10) 0.137(6) Uani 1 1 d .
H28A H 0.7817 0.2371 0.5840 0.206 Uiso 1 1 calc R
H28B H 0.6929 0.3699 0.6053 0.206 Uiso 1 1 calc R
H28C H 0.7793 0.3196 0.4887 0.206 Uiso 1 1 calc R
C29 C 0.6182(16) 0.2725(11) 0.5284(8) 0.099(4) Uani 1 1 d .
C30 C 0.4902(18) 0.3465(10) 0.5692(8) 0.105(5) Uani 1 1 d .
H30 H 0.4790 0.4144 0.6095 0.126 Uiso 1 1 calc R
C31 C 0.3773(16) 0.3319(8) 0.5575(7) 0.099(4) Uani 1 1 d .
C32 C 0.2443(14) 0.4243(10) 0.6071(9) 0.123(5) Uani 1 1 d .
H32A H 0.2116 0.4691 0.5511 0.185 Uiso 1 1 calc R
H32B H 0.2526 0.4757 0.6596 0.185 Uiso 1 1 calc R
H32C H 0.1851 0.3863 0.6418 0.185 Uiso 1 1 calc R

loop_
_atom_site_aniso_label
_atom_site_aniso_U_11
_atom_site_aniso_U_22
_atom_site_aniso_U_33
_atom_site_aniso_U_23
_atom_site_aniso_U_13
_atom_site_aniso_U_12
Pd1 0.0732(4) 0.0334(3) 0.0406(3) 0.0056(2) -0.0187(3) -0.0168(3)
Pd2 0.1159(6) 0.0424(3) 0.0397(3) 0.0064(2) -0.0228(3) -0.0350(4)
Br1 0.0779(7) 0.1300(11) 0.1211(10) 0.0091(8) -0.0358(7) -0.0217(7)
Br2 0.1009(10) 0.1859(17) 0.1632(15) 0.0463(12) -0.0465(10) -0.0603(11)
O1 0.076(4) 0.044(3) 0.053(3) 0.010(2) -0.019(3) -0.020(3)
O2 0.081(4) 0.046(3) 0.063(3) 0.011(3) -0.026(3) -0.016(3)
O3 0.161(7) 0.068(4) 0.053(3) 0.005(3) -0.028(4) -0.066(4)
O4 0.146(6) 0.049(3) 0.054(3) 0.002(3) -0.022(4) -0.029(4)
N1 0.071(5) 0.041(3) 0.046(3) 0.001(3) -0.014(3) -0.016(3)
N2 0.112(6) 0.047(4) 0.041(3) 0.009(3) -0.024(4) -0.034(4)
C1 0.071(5) 0.040(4) 0.042(4) -0.001(3) -0.018(4) -0.018(4)
C2 0.093(6) 0.034(4) 0.044(4) 0.005(3) -0.028(4) -0.020(4)
C3 0.093(7) 0.053(5) 0.061(5) 0.019(4) -0.034(5) -0.021(5)
C4 0.095(8) 0.054(5) 0.075(6) 0.012(4) -0.046(5) -0.011(5)
C5 0.074(6) 0.068(5) 0.065(5) -0.005(4) -0.029(5) -0.017(5)
C6 0.088(6) 0.053(5) 0.051(4) 0.005(4) -0.027(4) -0.024(4)
C7 0.081(6) 0.039(4) 0.040(4) 0.002(3) -0.018(4) -0.022(4)
C8 0.108(8) 0.055(5) 0.058(5) 0.012(4) -0.016(5) -0.038(5)
C9 0.095(8) 0.091(8) 0.082(7) 0.010(6) 0.000(6) -0.052(7)
C10 0.091(7) 0.079(7) 0.097(8) 0.007(6) -0.016(6) -0.037(6)
C11 0.083(7) 0.059(5) 0.066(5) 0.005(4) -0.014(5) -0.023(5)
C12 0.109(8) 0.062(5) 0.072(6) 0.016(4) -0.025(5) -0.046(5)
C13 0.100(6) 0.041(4) 0.037(4) 0.007(3) -0.021(4) -0.028(4)
C14 0.105(8) 0.047(5) 0.064(5) 0.016(4) -0.034(5) -0.025(5)
C15 0.095(7) 0.040(4) 0.060(5) 0.012(4) -0.031(5) -0.015(4)
C16 0.102(8) 0.057(5) 0.111(8) 0.019(5) -0.051(7) -0.004(5)
C17 0.132(8) 0.041(4) 0.041(4) 0.013(3) -0.036(5) -0.042(5)
C18 0.112(8) 0.049(4) 0.042(4) 0.015(3) -0.031(5) -0.032(5)
C19 0.097(7) 0.062(5) 0.051(5) 0.016(4) -0.018(5) -0.030(5)
C20 0.107(8) 0.095(8) 0.075(6) 0.034(6) -0.042(6) -0.052(7)
C21 0.119(9) 0.094(8) 0.069(6) 0.026(6) -0.039(6) -0.066(7)
C22 0.129(9) 0.067(6) 0.055(5) 0.007(4) -0.032(6) -0.047(6)
C23 0.090(5) 0.053(4) 0.043(4) 0.010(3) -0.017(4) -0.025(4)
C24 0.115(6) 0.054(4) 0.052(4) -0.001(3) -0.020(4) -0.017(4)
C25 0.104(5) 0.086(6) 0.085(6) 0.010(4) -0.021(5) -0.014(5)
C26 0.164(7) 0.069(5) 0.081(6) 0.003(4) -0.047(6) -0.027(5)
C27 0.085(6) 0.095(6) 0.077(5) 0.019(4) -0.023(4) -0.037(5)
C28 0.236(17) 0.148(12) 0.092(8) -0.002(8) -0.032(10) -0.152(13)
C29 0.197(14) 0.084(7) 0.044(5) 0.012(5) -0.030(7) -0.084(9)
C30 0.207(16) 0.075(7) 0.052(6) -0.004(5) -0.031(8) -0.073(9)
C31 0.199(13) 0.053(5) 0.036(5) 0.003(4) -0.021(6) -0.037(7)
C32 0.197(14) 0.065(7) 0.079(7) -0.006(6) -0.012(8) -0.025(8)

loop_
_atom_type_symbol
_atom_type_description
_atom_type_scat_dispersion_real
_atom_type_scat_dispersion_imag
_atom_type_scat_source
C C 0.0033 0.0016 'International Tables Vol C Tables 4.2.6.8 and 6.1.1.4'
H H 0.0000 0.0000 'International Tables Vol C Tables 4.2.6.8 and 6.1.1.4'
N N 0.0061 0.0033 'International Tables Vol C Tables 4.2.6.8 and 6.1.1.4'
O O 0.0106 0.0060 'International Tables Vol C Tables 4.2.6.8 and 6.1.1.4'
Br Br -0.2901 2.4595 'International Tables Vol C Tables 4.2.6.8 and 6.1.1.4'
Pd Pd -0.9988 1.0072 'International Tables Vol C Tables 4.2.6.8 and 6.1.1.4'

loop_
_geom_angle_atom_site_label_1
_geom_angle_atom_site_label_2
_geom_angle_atom_site_label_3
_geom_angle
C1 Pd1 N1 81.5(3)
C1 Pd1 O1 92.9(3)
N1 Pd1 O1 174.1(2)
C1 Pd1 O2 174.1(3)
N1 Pd1 O2 93.2(2)
O1 Pd1 O2 92.3(2)
C18 Pd2 O4 91.3(3)
C18 Pd2 N2 82.5(4)
O4 Pd2 N2 173.6(3)
C18 Pd2 O3 175.2(3)
O4 Pd2 O3 92.2(3)
N2 Pd2 O3 93.7(3)
C13 O1 Pd1 124.5(6)
C15 O2 Pd1 122.5(6)
C29 O3 Pd2 123.8(9)
C31 O4 Pd2 123.5(9)
C11 N1 C7 119.7(7)
C11 N1 Pd1 124.3(5)
C7 N1 Pd1 116.0(6)
C27 N2 C23 119.8(8)
C27 N2 Pd2 126.0(6)
C23 N2 Pd2 114.2(6)
C6 C1 C2 118.9(7)
C6 C1 Pd1 126.5(6)
C2 C1 Pd1 114.6(6)
C3 C2 C1 121.2(8)
C3 C2 C7 123.6(8)
C1 C2 C7 115.2(7)
C4 C3 C2 119.6(8)
C4 C3 H3 120.2
C2 C3 H3 120.2
C3 C4 C5 119.2(8)
C3 C4 H4 120.4
C5 C4 H4 120.4
C4 C5 C6 122.4(9)
C4 C5 Br1 119.1(7)
C6 C5 Br1 118.5(7)
C1 C6 C5 118.6(8)
C1 C6 H6 120.7
C5 C6 H6 120.7
N1 C7 C8 119.5(8)
N1 C7 C2 112.7(7)
C8 C7 C2 127.8(7)
C9 C8 C7 120.4(9)
C9 C8 H8 119.8
C7 C8 H8 119.8
C8 C9 C10 120.1(9)
C8 C9 H9 119.9
C10 C9 H9 119.9
C9 C10 C11 118.8(10)
C9 C10 H10 120.6
C11 C10 H10 120.6
N1 C11 C10 121.5(9)
N1 C11 H11 119.3
C10 C11 H11 119.3
C13 C12 H12A 109.5
C13 C12 H12B 109.5
H12A C12 H12B 109.5
C13 C12 H12C 109.5
H12A C12 H12C 109.5
H12B C12 H12C 109.5
O1 C13 C14 126.3(8)
O1 C13 C12 114.8(8)
C14 C13 C12 118.9(7)
C13 C14 C15 128.2(8)
C13 C14 H14 115.9
C15 C14 H14 115.9
O2 C15 C14 126.0(8)
O2 C15 C16 114.0(9)
C14 C15 C16 120.0(8)
C15 C16 H16A 109.5
C15 C16 H16B 109.5
H16A C16 H16B 109.5
C15 C16 H16C 109.5
H16A C16 H16C 109.5
H16B C16 H16C 109.5
C15 C16 H16D 109.5
H16A C16 H16D 141.1
H16B C16 H16D 56.3
H16C C16 H16D 56.3
C15 C16 H16E 109.5
H16A C16 H16E 56.3
H16B C16 H16E 141.1
H16C C16 H16E 56.3
H16D C16 H16E 109.5
C15 C16 H16F 109.5
H16A C16 H16F 56.3
H16B C16 H16F 56.3
H16C C16 H16F 141.1
H16D C16 H16F 109.5
H16E C16 H16F 109.5
C23 C17 C18 117.8(8)
C23 C17 C22 127.1(8)
C18 C17 C22 115.2(10)
C19 C18 C17 119.6(8)
C19 C18 Pd2 128.7(7)
C17 C18 Pd2 111.7(7)
C18 C19 C20 122.1(9)
C18 C19 H19 118.9
C20 C19 H19 118.9
C19 C20 C21 120.4(11)
C19 C20 Br2 119.7(9)
C21 C20 Br2 119.9(9)
C22 C21 C20 120.8(10)
C22 C21 H21 119.6
C20 C21 H21 119.6
C21 C22 C17 122.0(9)
C21 C22 H22 119.0
C17 C22 H22 119.0
N2 C23 C24 118.6(9)
N2 C23 C17 113.8(7)
C24 C23 C17 127.7(9)
C23 C24 C25 120.2(9)
C23 C24 H24 119.9
C25 C24 H24 119.9
C24 C25 C26 123.7(10)
C24 C25 H25 118.2
C26 C25 H25 118.2
C25 C26 C27 111.0(10)
C25 C26 H26 124.5
C27 C26 H26 124.5
N2 C27 C26 126.4(9)
N2 C27 H27 116.8
C26 C27 H27 116.8
C29 C28 H28A 109.5
C29 C28 H28B 109.5
H28A C28 H28B 109.5
C29 C28 H28C 109.5
H28A C28 H28C 109.5
H28B C28 H28C 109.5
O3 C29 C30 125.1(12)
O3 C29 C28 114.9(14)
C30 C29 C28 119.9(11)
C31 C30 C29 128.2(10)
C31 C30 H30 115.9
C29 C30 H30 115.9
O4 C31 C30 126.9(12)
O4 C31 C32 112.4(13)
C30 C31 C32 120.7(11)
C31 C32 H32A 109.5
C31 C32 H32B 109.5
H32A C32 H32B 109.5
C31 C32 H32C 109.5
H32A C32 H32C 109.5
H32B C32 H32C 109.5

loop_
_geom_bond_atom_site_label_1
_geom_bond_atom_site_label_2
_geom_bond_distance
Pd1 C1 1.958(7)
Pd1 N1 2.006(6)
Pd1 O1 2.010(5)
Pd1 O2 2.088(5)
Pd2 C18 1.955(9)
Pd2 O4 2.015(7)
Pd2 N2 2.031(7)
Pd2 O3 2.072(7)
Br1 C5 1.914(9)
Br2 C20 1.884(11)
O1 C13 1.284(8)
O2 C15 1.269(9)
O3 C29 1.272(12)
O4 C31 1.282(12)
N1 C11 1.342(11)
N1 C7 1.364(9)
N2 C27 1.343(11)
N2 C23 1.369(10)
C1 C6 1.363(11)
C1 C2 1.404(10)
C2 C3 1.389(11)
C2 C7 1.463(12)
C3 C4 1.351(13)
C3 H3 0.9300
C4 C5 1.376(13)
C4 H4 0.9300
C5 C6 1.394(11)
C6 H6 0.9300
C7 C8 1.382(11)
C8 C9 1.354(14)
C8 H8 0.9300
C9 C10 1.366(15)
C9 H9 0.9300
C10 C11 1.379(13)
C10 H10 0.9300
C11 H11 0.9300
C12 C13 1.473(12)
C12 H12A 0.9600
C12 H12B 0.9600
C12 H12C 0.9600
C13 C14 1.367(12)
C14 C15 1.409(13)
C14 H14 0.9300
C15 C16 1.510(12)
C16 H16A 0.9600
C16 H16B 0.9600
C16 H16C 0.9600
C16 H16D 0.9600
C16 H16E 0.9600
C16 H16F 0.9600
C17 C23 1.407(13)
C17 C18 1.441(11)
C17 C22 1.449(13)
C18 C19 1.355(13)
C19 C20 1.356(13)
C19 H19 0.9300
C20 C21 1.367(15)
C21 C22 1.322(14)
C21 H21 0.9300
C22 H22 0.9300
C23 C24 1.384(12)
C24 C25 1.389(14)
C24 H24 0.9300
C25 C26 1.412(9)
C25 H25 0.9300
C26 C27 1.421(8)
C26 H26 0.9300
C27 H27 0.9300
C28 C29 1.507(17)
C28 H28A 0.9600
C28 H28B 0.9600
C28 H28C 0.9600
C29 C30 1.390(18)
C30 C31 1.385(18)
C30 H30 0.9300
C31 C32 1.525(17)
C32 H32A 0.9600
C32 H32B 0.9600
C32 H32C 0.9600

loop_
_geom_torsion_atom_site_label_1
_geom_torsion_atom_site_label_2
_geom_torsion_atom_site_label_3
_geom_torsion_atom_site_label_4
_geom_torsion
C1 Pd1 O1 C13 -177.7(6)
N1 Pd1 O1 C13 -160.5(19)
O2 Pd1 O1 C13 -0.5(6)
C1 Pd1 O2 C15 153(2)
N1 Pd1 O2 C15 179.3(6)
O1 Pd1 O2 C15 1.3(6)
C18 Pd2 O3 C29 135(3)
O4 Pd2 O3 C29 -3.1(7)
N2 Pd2 O3 C29 174.6(7)
C18 Pd2 O4 C31 -172.8(7)
N2 Pd2 O4 C31 -155(2)
O3 Pd2 O4 C31 4.0(6)
C1 Pd1 N1 C11 -178.1(7)
O1 Pd1 N1 C11 164.5(19)
O2 Pd1 N1 C11 4.5(6)
C1 Pd1 N1 C7 1.7(5)
O1 Pd1 N1 C7 -16(2)
O2 Pd1 N1 C7 -175.7(5)
C18 Pd2 N2 C27 -178.7(7)
O4 Pd2 N2 C27 163(2)
O3 Pd2 N2 C27 4.4(7)
C18 Pd2 N2 C23 0.5(5)
O4 Pd2 N2 C23 -18(2)
O3 Pd2 N2 C23 -176.4(5)
N1 Pd1 C1 C6 178.6(7)
O1 Pd1 C1 C6 -3.1(7)
O2 Pd1 C1 C6 -155(2)
N1 Pd1 C1 C2 -2.3(5)
O1 Pd1 C1 C2 175.9(5)
O2 Pd1 C1 C2 24(3)
C6 C1 C2 C3 0.6(11)
Pd1 C1 C2 C3 -178.5(6)
C6 C1 C2 C7 -178.3(6)
Pd1 C1 C2 C7 2.6(8)
C1 C2 C3 C4 -1.1(12)
C7 C2 C3 C4 177.7(8)
C2 C3 C4 C5 1.1(13)
C3 C4 C5 C6 -0.7(13)
C3 C4 C5 Br1 -179.6(7)
C2 C1 C6 C5 -0.2(11)
Pd1 C1 C6 C5 178.9(6)
C4 C5 C6 C1 0.2(12)
Br1 C5 C6 C1 179.1(6)
C11 N1 C7 C8 -0.7(10)
Pd1 N1 C7 C8 179.5(5)
C11 N1 C7 C2 179.0(7)
Pd1 N1 C7 C2 -0.8(7)
C3 C2 C7 N1 180.0(7)
C1 C2 C7 N1 -1.1(9)
C3 C2 C7 C8 -0.3(12)
C1 C2 C7 C8 178.5(7)
N1 C7 C8 C9 -0.4(12)
C2 C7 C8 C9 179.9(8)
C7 C8 C9 C10 0.7(15)
C8 C9 C10 C11 0.0(16)
C7 N1 C11 C10 1.4(12)
Pd1 N1 C11 C10 -178.8(7)
C9 C10 C11 N1 -1.1(15)
Pd1 O1 C13 C14 -2.6(10)
Pd1 O1 C13 C12 177.2(5)
O1 C13 C14 C15 5.7(14)
C12 C13 C14 C15 -174.1(8)
Pd1 O2 C15 C14 0.8(11)
Pd1 O2 C15 C16 -178.8(6)
C13 C14 C15 O2 -4.6(15)
C13 C14 C15 C16 174.9(9)
C23 C17 C18 C19 179.9(7)
C22 C17 C18 C19 -0.5(10)
C23 C17 C18 Pd2 0.1(8)
C22 C17 C18 Pd2 179.7(5)
O4 Pd2 C18 C19 -2.1(7)
N2 Pd2 C18 C19 179.9(7)
O3 Pd2 C18 C19 -140(3)
O4 Pd2 C18 C17 177.7(5)
N2 Pd2 C18 C17 -0.3(5)
O3 Pd2 C18 C17 40(4)
C17 C18 C19 C20 -0.7(12)
Pd2 C18 C19 C20 179.1(6)
C18 C19 C20 C21 1.4(14)
C18 C19 C20 Br2 -177.6(6)
C19 C20 C21 C22 -0.9(15)
Br2 C20 C21 C22 178.2(7)
C20 C21 C22 C17 -0.4(15)
C23 C17 C22 C21 -179.4(8)
C18 C17 C22 C21 1.0(12)
C27 N2 C23 C24 -2.9(11)
Pd2 N2 C23 C24 177.8(6)
C27 N2 C23 C17 178.7(7)
Pd2 N2 C23 C17 -0.6(8)
C18 C17 C23 N2 0.4(10)
C22 C17 C23 N2 -179.2(7)
C18 C17 C23 C24 -177.8(8)
C22 C17 C23 C24 2.6(13)
N2 C23 C24 C25 2.2(12)
C17 C23 C24 C25 -179.7(9)
C23 C24 C25 C26 -3.0(16)
C24 C25 C26 C27 4.0(15)
C23 N2 C27 C26 4.7(14)
Pd2 N2 C27 C26 -176.1(8)
C25 C26 C27 N2 -5.0(15)
Pd2 O3 C29 C30 1.7(13)
Pd2 O3 C29 C28 179.6(7)
O3 C29 C30 C31 0.1(18)
C28 C29 C30 C31 -177.8(11)
Pd2 O4 C31 C30 -3.8(13)
Pd2 O4 C31 C32 176.3(6)
C29 C30 C31 O4 1.1(18)
C29 C30 C31 C32 -179.0(10)
